data_4516462
loop_
_publ_author_name
'Kundu, Subrata'
'Chandrasekhar, Vadapalli'

_publ_section_title
;
 \h6-Benzene(tricarbonyl)chromium and Cymantrene Assemblies Supported on
 an Organostannoxane Platform
;
_journal_issue 11
_journal_name_full 'Crystal Growth &amp; Design'
_journal_page_first 5437
_journal_paper_doi 10.1021/acs.cgd.5b01064
_journal_volume 15
_journal_year 2015
_chemical_formula_moiety 'C48 H40 Cr O9 Sn2'
_chemical_formula_sum 'C48 H40 Cr O9 Sn2'
_chemical_formula_weight 1050.18
_space_group_IT_number 14
_space_group_name_Hall '-P 2yn'
_space_group_name_H-M_alt 'P 1 21/n 1'
_symmetry_cell_setting monoclinic
_symmetry_space_group_name_Hall '-P 2yn'
_symmetry_space_group_name_H-M 'P 1 21/n 1'
_atom_sites_solution_hydrogens geom
_atom_sites_solution_primary direct
_atom_sites_solution_secondary difmap
_audit_creation_method SHELXL-97
_cell_angle_alpha 90.00
_cell_angle_beta 93.435(5)
_cell_angle_gamma 90.00
_cell_formula_units_Z 4
_cell_length_a 13.193(5)
_cell_length_b 18.567(5)
_cell_length_c 18.021(5)
_cell_measurement_reflns_used 9880
_cell_measurement_temperature 100(2)
_cell_measurement_theta_max 28.33
_cell_measurement_theta_min 2.19
_cell_volume 4406(2)
_computing_cell_refinement 'Bruker SAINT'
_computing_data_collection 'Bruker APEX2'
_computing_data_reduction 'Bruker SAINT'
_computing_molecular_graphics 'Bruker SHELXTL'
_computing_publication_material 'Bruker SHELXTL'
_computing_structure_refinement 'SHELXL-2014 (Sheldrick 2014)'
_computing_structure_solution 'SHELXS-97 (Sheldrick 2008)'
_diffrn_ambient_temperature 100(2)
_diffrn_measured_fraction_theta_full 0.998
_diffrn_measured_fraction_theta_max 0.998
_diffrn_measurement_device_type 'Bruker APEX-II CCD'
_diffrn_measurement_method '\f and \w scans'
_diffrn_radiation_monochromator graphite
_diffrn_radiation_source 'fine-focus sealed tube'
_diffrn_radiation_type MoK\a
_diffrn_radiation_wavelength 0.71073
_diffrn_reflns_av_R_equivalents 0.0388
_diffrn_reflns_av_sigmaI/netI 0.0353
_diffrn_reflns_limit_h_max 15
_diffrn_reflns_limit_h_min -15
_diffrn_reflns_limit_k_max 22
_diffrn_reflns_limit_k_min -22
_diffrn_reflns_limit_l_max 21
_diffrn_reflns_limit_l_min -16
_diffrn_reflns_number 30927
_diffrn_reflns_theta_full 25.50
_diffrn_reflns_theta_max 25.50
_diffrn_reflns_theta_min 2.16
_exptl_absorpt_coefficient_mu 1.422
_exptl_absorpt_correction_T_max 0.831
_exptl_absorpt_correction_T_min 0.785
_exptl_absorpt_correction_type empirical
_exptl_absorpt_process_details sadabs
_exptl_crystal_colour yellow
_exptl_crystal_density_diffrn 1.583
_exptl_crystal_density_method 'not measured'
_exptl_crystal_description block
_exptl_crystal_F_000 2096
_exptl_crystal_size_max 0.17
_exptl_crystal_size_mid 0.15
_exptl_crystal_size_min 0.13
_refine_diff_density_max 0.954
_refine_diff_density_min -0.563
_refine_diff_density_rms 0.084
_refine_ls_extinction_method none
_refine_ls_goodness_of_fit_ref 1.038
_refine_ls_hydrogen_treatment mixed
_refine_ls_matrix_type full
_refine_ls_number_parameters 554
_refine_ls_number_reflns 8189
_refine_ls_number_restraints 12
_refine_ls_restrained_S_all 1.114
_refine_ls_R_factor_all 0.0385
_refine_ls_R_factor_gt 0.0274
_refine_ls_shift/su_max 0.005
_refine_ls_shift/su_mean 0.000
_refine_ls_structure_factor_coef Fsqd
_refine_ls_weighting_details 'calc w=1/[\s^2^(Fo^2^)+(0.0263P)^2^+4.2356P] where P=(Fo^2^+2Fc^2^)/3'
_refine_ls_weighting_scheme calc
_refine_ls_wR_factor_gt 0.0595
_refine_ls_wR_factor_ref 0.0633
_reflns_number_gt 6918
_reflns_number_total 8189
_reflns_threshold_expression >2sigma(I)
_cod_data_source_file cg5b01064_si_002.cif
_cod_data_source_block complex7
_cod_original_sg_symbol_H-M 'P 21/n '
_cod_database_code 4516462

loop_
_symmetry_equiv_pos_as_xyz
'x, y, z'
'-x+1/2, y+1/2, -z+1/2'
'-x, -y, -z'
'x-1/2, -y-1/2, z-1/2'

loop_
_atom_site_label
_atom_site_type_symbol
_atom_site_fract_x
_atom_site_fract_y
_atom_site_fract_z
_atom_site_U_iso_or_equiv
_atom_site_adp_type
_atom_site_occupancy
_atom_site_symmetry_multiplicity
_atom_site_calc_flag
_atom_site_refinement_flags
Sn2 Sn 0.295659(15) 0.733127(11) 0.123780(12) 0.01397(6) Uani 1 1 d .
Sn1 Sn -0.313249(15) 1.108801(11) 0.329535(12) 0.01328(6) Uani 1 1 d .
Cr1 Cr -0.03666(4) 0.94058(3) 0.16854(3) 0.01555(12) Uani 1 1 d .
O3 O -0.06909(16) 1.09789(11) 0.33426(12) 0.0171(5) Uani 1 1 d .
O6 O 0.40174(18) 0.63417(12) 0.08432(14) 0.0203(5) Uani 1 1 d .
O1 O -0.44061(18) 1.18738(14) 0.36594(15) 0.0217(5) Uani 1 1 d .
O4 O 0.10223(16) 0.74443(11) 0.20362(12) 0.0172(5) Uani 1 1 d .
O5 O 0.21076(15) 0.82448(11) 0.16150(12) 0.0170(5) Uani 1 1 d .
O2 O -0.20385(15) 1.02885(11) 0.30358(12) 0.0174(5) Uani 1 1 d .
O9 O -0.16770(19) 1.06531(14) 0.11723(14) 0.0323(6) Uani 1 1 d .
C20 C -0.0429(2) 0.98141(16) 0.28276(17) 0.0134(6) Uani 1 1 d .
C22 C -0.0245(2) 0.85460(16) 0.25260(17) 0.0159(7) Uani 1 1 d .
H22 H -0.0574 0.8082 0.2416 0.019 Uiso 1 1 calc R
C25 C 0.0556(2) 0.99535(16) 0.25954(16) 0.0129(6) Uani 1 1 d .
H25 H 0.0773 1.0453 0.2527 0.016 Uiso 1 1 calc R
C23 C 0.0723(2) 0.86792(16) 0.22649(17) 0.0135(6) Uani 1 1 d .
C19 C -0.1081(2) 1.04189(16) 0.30934(17) 0.0141(7) Uani 1 1 d .
C47 C 0.1049(2) 0.73231(18) 0.01612(18) 0.0192(7) Uani 1 1 d .
H47 H 0.1086 0.7819 0.0232 0.023 Uiso 1 1 calc R
C41 C 0.3490(3) 0.86634(17) 0.03403(19) 0.0217(7) Uani 1 1 d .
H41 H 0.2812 0.8772 0.0402 0.026 Uiso 1 1 calc R
C37 C 0.4948(2) 0.79125(18) 0.05947(19) 0.0221(7) Uani 1 1 d .
H37 H 0.5253 0.7512 0.0823 0.026 Uiso 1 1 calc R
C43 C 0.1715(2) 0.61377(17) 0.03812(18) 0.0184(7) Uani 1 1 d .
H43 H 0.2198 0.5830 0.0607 0.022 Uiso 1 1 calc R
C40 C 0.4061(3) 0.91104(18) -0.0090(2) 0.0248(8) Uani 1 1 d .
H40 H 0.3761 0.9512 -0.0320 0.030 Uiso 1 1 calc R
C16 C -0.5809(3) 0.94559(19) 0.2261(2) 0.0294(9) Uani 1 1 d .
H16 H -0.6313 0.9150 0.2061 0.035 Uiso 1 1 calc R
C15 C -0.5967(3) 0.9849(2) 0.2894(2) 0.0313(9) Uani 1 1 d .
H15 H -0.6578 0.9806 0.3123 0.038 Uiso 1 1 calc R
C7 C -0.2746(2) 1.19061(16) 0.25423(17) 0.0160(7) Uani 1 1 d .
C42 C 0.1787(2) 0.68790(17) 0.05111(17) 0.0159(7) Uani 1 1 d .
C32 C 0.3048(3) 0.62289(19) 0.3412(2) 0.0300(9) Uani 1 1 d .
H32 H 0.2605 0.5963 0.3687 0.036 Uiso 1 1 calc R
C2 C -0.2647(2) 1.18321(18) 0.48028(18) 0.0204(7) Uani 1 1 d .
H2 H -0.2888 1.2239 0.4548 0.025 Uiso 1 1 calc R
C3 C -0.2316(3) 1.1891(2) 0.5541(2) 0.0280(8) Uani 1 1 d .
H3 H -0.2342 1.2334 0.5781 0.034 Uiso 1 1 calc R
C45 C 0.0200(3) 0.6300(2) -0.04087(19) 0.0263(8) Uani 1 1 d .
H45 H -0.0332 0.6107 -0.0707 0.032 Uiso 1 1 calc R
O7 O -0.1899(3) 0.85444(18) 0.0772(2) 0.0669(10) Uani 1 1 d U
C21 C -0.0820(2) 0.91070(16) 0.28066(18) 0.0164(7) Uani 1 1 d .
H21 H -0.1539 0.9027 0.2888 0.020 Uiso 1 1 calc R
C46 C 0.0258(3) 0.70356(19) -0.02907(19) 0.0233(8) Uani 1 1 d .
H46 H -0.0232 0.7338 -0.0514 0.028 Uiso 1 1 calc R
C31 C 0.2724(3) 0.64951(18) 0.2714(2) 0.0241(8) Uani 1 1 d .
H31 H 0.2068 0.6401 0.2522 0.029 Uiso 1 1 calc R
C48 C 0.4329(3) 0.62015(18) 0.01070(19) 0.0238(8) Uani 1 1 d .
H48A H 0.3791 0.6333 -0.0250 0.036 Uiso 1 1 calc R
H48B H 0.4479 0.5698 0.0058 0.036 Uiso 1 1 calc R
H48C H 0.4924 0.6480 0.0021 0.036 Uiso 1 1 calc R
C10 C -0.2269(3) 1.29758(19) 0.1535(2) 0.0299(9) Uani 1 1 d .
H10 H -0.2103 1.3328 0.1196 0.036 Uiso 1 1 calc R
C36 C 0.3925(2) 0.80488(17) 0.06831(18) 0.0176(7) Uani 1 1 d .
C30 C 0.3382(2) 0.69028(16) 0.23044(18) 0.0172(7) Uani 1 1 d .
C34 C 0.4690(3) 0.67551(19) 0.3288(2) 0.0303(9) Uani 1 1 d .
H34 H 0.5352 0.6837 0.3476 0.036 Uiso 1 1 calc R
C14 C -0.5217(2) 1.03102(18) 0.3192(2) 0.0238(8) Uani 1 1 d .
H14 H -0.5337 1.0580 0.3612 0.029 Uiso 1 1 calc R
C9 C -0.1850(3) 1.29980(19) 0.2252(2) 0.0300(9) Uani 1 1 d .
H9 H -0.1408 1.3368 0.2399 0.036 Uiso 1 1 calc R
C29 C 0.1305(2) 0.80719(16) 0.19518(17) 0.0134(6) Uani 1 1 d .
C39 C 0.5072(3) 0.89611(19) -0.0176(2) 0.0305(9) Uani 1 1 d .
H39 H 0.5452 0.9260 -0.0467 0.037 Uiso 1 1 calc R
C24 C 0.1114(2) 0.93944(16) 0.22964(17) 0.0138(6) Uani 1 1 d .
H24 H 0.1724 0.9509 0.2034 0.017 Uiso 1 1 calc R
O8 O 0.0861(3) 0.95094(19) 0.03461(18) 0.0623(9) Uani 1 1 d U
C5 C -0.1895(3) 1.06393(19) 0.5566(2) 0.0259(8) Uani 1 1 d .
H5 H -0.1633 1.0239 0.5822 0.031 Uiso 1 1 calc R
C6 C -0.2233(2) 1.05794(17) 0.48264(19) 0.0206(7) Uani 1 1 d .
H6 H -0.2198 1.0136 0.4588 0.025 Uiso 1 1 calc R
C44 C 0.0933(2) 0.58540(18) -0.0081(2) 0.0235(8) Uani 1 1 d .
H44 H 0.0904 0.5361 -0.0170 0.028 Uiso 1 1 calc R
C38 C 0.5520(3) 0.83643(19) 0.0171(2) 0.0281(8) Uani 1 1 d .
H38 H 0.6204 0.8267 0.0120 0.034 Uiso 1 1 calc R
C33 C 0.4033(3) 0.6361(2) 0.3697(2) 0.0323(9) Uani 1 1 d .
H33 H 0.4250 0.6183 0.4162 0.039 Uiso 1 1 calc R
C17 C -0.4896(3) 0.95203(19) 0.1927(2) 0.0299(9) Uani 1 1 d .
H17 H -0.4791 0.9264 0.1495 0.036 Uiso 1 1 calc R
C1 C -0.2626(2) 1.11749(17) 0.44334(17) 0.0153(7) Uani 1 1 d .
C18 C -0.4137(3) 0.99667(18) 0.22342(19) 0.0229(8) Uani 1 1 d .
H18 H -0.3519 0.9996 0.2014 0.027 Uiso 1 1 calc R
C11 C -0.2933(3) 1.2435(2) 0.1320(2) 0.0334(9) Uani 1 1 d .
H11 H -0.3225 1.2427 0.0837 0.040 Uiso 1 1 calc R
C13 C -0.4294(2) 1.03722(16) 0.28714(18) 0.0161(7) Uani 1 1 d .
C8 C -0.2088(2) 1.24667(18) 0.2755(2) 0.0247(8) Uani 1 1 d .
H8 H -0.1805 1.2485 0.3240 0.030 Uiso 1 1 calc R
C27 C 0.0368(3) 0.9475(2) 0.0849(2) 0.0363(10) Uani 1 1 d .
C35 C 0.4366(3) 0.70282(17) 0.26047(19) 0.0222(8) Uani 1 1 d .
H35 H 0.4810 0.7301 0.2338 0.027 Uiso 1 1 calc R
C26 C -0.1166(3) 1.01903(18) 0.13645(18) 0.0206(7) Uani 1 1 d .
C4 C -0.1948(3) 1.1297(2) 0.5922(2) 0.0330(9) Uani 1 1 d .
H4 H -0.1733 1.1336 0.6421 0.040 Uiso 1 1 calc R
C12 C -0.3169(3) 1.19004(18) 0.18183(19) 0.0255(8) Uani 1 1 d .
H12 H -0.3615 1.1534 0.1666 0.031 Uiso 1 1 calc R
C28 C -0.1304(3) 0.8863(2) 0.1135(2) 0.0410(11) Uani 1 1 d .
H1W H -0.489(3) 1.201(2) 0.341(2) 0.040(13) Uiso 1 1 d .
H2W H -0.462(3) 1.186(2) 0.408(3) 0.052(15) Uiso 1 1 d .
H1M H 0.444(3) 0.6257(18) 0.112(2) 0.014(10) Uiso 1 1 d .

loop_
_atom_site_aniso_label
_atom_site_aniso_U_11
_atom_site_aniso_U_22
_atom_site_aniso_U_33
_atom_site_aniso_U_23
_atom_site_aniso_U_13
_atom_site_aniso_U_12
Sn2 0.01097(11) 0.01214(11) 0.01881(12) -0.00140(9) 0.00093(8) 0.00089(8)
Sn1 0.01115(11) 0.01443(11) 0.01416(11) -0.00155(9) 0.00006(8) 0.00126(8)
Cr1 0.0138(3) 0.0154(3) 0.0171(3) -0.0023(2) -0.0023(2) 0.0030(2)
O3 0.0142(11) 0.0143(11) 0.0228(12) -0.0053(10) 0.0018(9) 0.0000(9)
O6 0.0166(13) 0.0219(13) 0.0222(14) -0.0011(11) -0.0001(11) 0.0060(10)
O1 0.0163(13) 0.0304(14) 0.0185(14) -0.0019(12) 0.0013(11) 0.0092(11)
O4 0.0160(11) 0.0115(11) 0.0238(13) -0.0014(10) -0.0007(9) -0.0002(9)
O5 0.0139(11) 0.0141(11) 0.0232(12) -0.0027(10) 0.0034(9) 0.0029(9)
O2 0.0090(11) 0.0183(11) 0.0251(13) -0.0045(10) 0.0020(9) 0.0012(9)
O9 0.0347(15) 0.0338(15) 0.0276(14) 0.0012(12) -0.0039(12) 0.0177(13)
C20 0.0122(15) 0.0154(15) 0.0124(15) -0.0007(13) -0.0001(12) 0.0016(12)
C22 0.0152(16) 0.0128(15) 0.0196(17) -0.0001(14) -0.0010(13) -0.0010(13)
C25 0.0131(15) 0.0116(15) 0.0137(16) 0.0024(13) -0.0020(12) 0.0001(12)
C23 0.0113(15) 0.0140(15) 0.0148(16) 0.0007(13) -0.0023(12) 0.0021(12)
C19 0.0150(16) 0.0159(16) 0.0115(15) 0.0020(13) 0.0013(12) 0.0016(13)
C47 0.0191(17) 0.0199(17) 0.0191(17) 0.0020(14) 0.0063(14) -0.0006(14)
C41 0.0202(18) 0.0193(17) 0.0256(19) -0.0019(15) 0.0008(15) -0.0015(14)
C37 0.0182(17) 0.0207(17) 0.0274(19) -0.0027(15) 0.0020(15) -0.0002(14)
C43 0.0157(16) 0.0181(16) 0.0216(18) -0.0015(14) 0.0027(13) -0.0017(13)
C40 0.032(2) 0.0179(17) 0.0243(19) 0.0004(15) -0.0016(16) -0.0022(15)
C16 0.0180(18) 0.028(2) 0.041(2) -0.0045(18) -0.0052(16) -0.0065(15)
C15 0.0121(17) 0.039(2) 0.043(2) -0.0006(19) 0.0038(16) -0.0055(15)
C7 0.0146(16) 0.0169(16) 0.0171(17) 0.0016(14) 0.0048(13) 0.0039(13)
C42 0.0132(16) 0.0180(16) 0.0167(17) -0.0028(14) 0.0023(13) -0.0014(13)
C32 0.039(2) 0.0236(19) 0.029(2) 0.0050(16) 0.0146(17) 0.0142(16)
C2 0.0215(18) 0.0197(17) 0.0199(18) 0.0009(14) -0.0007(14) 0.0019(14)
C3 0.032(2) 0.0268(19) 0.0242(19) -0.0074(17) -0.0027(16) -0.0044(16)
C45 0.0184(18) 0.041(2) 0.0195(18) -0.0032(17) -0.0002(14) -0.0050(16)
O7 0.0718(17) 0.0524(15) 0.0710(17) -0.0034(14) -0.0410(15) -0.0113(14)
C21 0.0122(15) 0.0165(16) 0.0208(17) -0.0002(14) 0.0032(13) -0.0009(12)
C46 0.0197(18) 0.0300(19) 0.0199(18) 0.0052(16) -0.0005(14) 0.0015(15)
C31 0.0213(18) 0.0214(18) 0.030(2) -0.0007(16) 0.0046(15) 0.0067(14)
C48 0.0233(18) 0.0227(18) 0.0255(19) -0.0011(15) 0.0030(15) 0.0038(14)
C10 0.034(2) 0.0234(19) 0.034(2) 0.0106(17) 0.0201(17) 0.0133(16)
C36 0.0173(17) 0.0178(16) 0.0175(17) -0.0032(14) 0.0008(13) -0.0042(13)
C30 0.0208(17) 0.0135(15) 0.0173(17) -0.0024(14) 0.0019(13) 0.0060(13)
C34 0.032(2) 0.0248(19) 0.032(2) -0.0070(17) -0.0109(17) 0.0058(16)
C14 0.0204(18) 0.0272(18) 0.0240(19) -0.0046(16) 0.0026(15) 0.0001(15)
C9 0.0179(18) 0.0211(18) 0.051(3) 0.0066(18) 0.0039(17) 0.0010(15)
C29 0.0107(15) 0.0158(16) 0.0132(16) -0.0024(13) -0.0044(12) 0.0024(12)
C39 0.037(2) 0.026(2) 0.029(2) -0.0040(17) 0.0084(17) -0.0156(17)
C24 0.0124(15) 0.0155(15) 0.0131(16) 0.0010(13) -0.0013(12) 0.0001(12)
O8 0.0581(16) 0.0859(18) 0.0441(15) 0.0132(14) 0.0126(14) 0.0382(14)
C5 0.0270(19) 0.0250(19) 0.0250(19) 0.0098(16) -0.0040(15) -0.0016(15)
C6 0.0204(17) 0.0201(17) 0.0212(18) 0.0020(15) 0.0003(14) -0.0030(14)
C44 0.0217(18) 0.0198(17) 0.030(2) -0.0055(15) 0.0059(15) -0.0052(14)
C38 0.0178(18) 0.031(2) 0.036(2) -0.0091(17) 0.0090(16) -0.0060(15)
C33 0.049(3) 0.030(2) 0.0178(19) -0.0042(17) -0.0045(18) 0.0185(18)
C17 0.030(2) 0.028(2) 0.031(2) -0.0116(17) -0.0008(17) -0.0002(16)
C1 0.0108(15) 0.0194(16) 0.0157(16) 0.0010(14) 0.0000(13) -0.0006(12)
C18 0.0163(17) 0.0246(18) 0.028(2) -0.0058(16) 0.0038(15) -0.0006(14)
C11 0.055(3) 0.029(2) 0.0171(19) 0.0012(16) 0.0051(18) 0.0113(19)
C13 0.0112(15) 0.0165(16) 0.0202(17) 0.0022(14) -0.0027(13) -0.0002(12)
C8 0.0198(18) 0.0262(19) 0.028(2) 0.0021(16) -0.0042(15) 0.0008(14)
C27 0.032(2) 0.059(3) 0.0185(19) 0.0096(19) 0.0073(17) 0.029(2)
C35 0.0217(18) 0.0171(17) 0.0275(19) -0.0048(15) -0.0020(15) 0.0014(14)
C26 0.0220(18) 0.0223(18) 0.0177(17) -0.0055(15) 0.0031(14) -0.0005(15)
C4 0.039(2) 0.043(2) 0.0157(18) 0.0045(18) -0.0072(16) -0.0107(18)
C12 0.038(2) 0.0185(17) 0.0190(18) -0.0038(15) -0.0016(16) 0.0000(15)
C28 0.049(3) 0.0215(19) 0.048(3) -0.0008(19) -0.029(2) 0.0007(18)

loop_
_atom_type_symbol
_atom_type_description
_atom_type_scat_dispersion_real
_atom_type_scat_dispersion_imag
_atom_type_scat_source
C C 0.0033 0.0016 'International Tables Vol C Tables 4.2.6.8 and 6.1.1.4'
H H 0.0000 0.0000 'International Tables Vol C Tables 4.2.6.8 and 6.1.1.4'
O O 0.0106 0.0060 'International Tables Vol C Tables 4.2.6.8 and 6.1.1.4'
Cr Cr 0.3209 0.6236 'International Tables Vol C Tables 4.2.6.8 and 6.1.1.4'
Sn Sn -0.6537 1.4246 'International Tables Vol C Tables 4.2.6.8 and 6.1.1.4'

loop_
_geom_angle_atom_site_label_1
_geom_angle_atom_site_label_2
_geom_angle_atom_site_label_3
_geom_angle
C30 Sn2 C36 121.62(12)
C30 Sn2 C42 123.34(12)
C36 Sn2 C42 112.89(12)
C30 Sn2 O5 97.07(10)
C36 Sn2 O5 89.62(11)
C42 Sn2 O5 97.59(10)
C30 Sn2 O6 81.76(10)
C36 Sn2 O6 87.93(10)
C42 Sn2 O6 86.06(10)
O5 Sn2 O6 176.18(8)
C7 Sn1 C1 119.32(12)
C7 Sn1 C13 114.34(12)
C1 Sn1 C13 124.76(12)
C7 Sn1 O2 99.54(10)
C1 Sn1 O2 94.95(10)
C13 Sn1 O2 88.23(10)
C7 Sn1 O1 86.40(11)
C1 Sn1 O1 82.66(11)
C13 Sn1 O1 88.65(11)
O2 Sn1 O1 174.01(9)
C28 Cr1 C27 88.1(2)
C28 Cr1 C26 84.93(15)
C27 Cr1 C26 90.41(15)
C28 Cr1 C24 144.96(15)
C27 Cr1 C24 85.13(15)
C26 Cr1 C24 129.36(13)
C28 Cr1 C23 108.69(14)
C27 Cr1 C23 94.06(14)
C26 Cr1 C23 165.77(13)
C24 Cr1 C23 38.01(11)
C28 Cr1 C20 129.18(18)
C27 Cr1 C20 142.37(16)
C26 Cr1 C20 88.20(13)
C24 Cr1 C20 67.32(11)
C23 Cr1 C20 80.01(11)
C28 Cr1 C22 89.57(15)
C27 Cr1 C22 126.38(14)
C26 Cr1 C22 142.63(13)
C24 Cr1 C22 67.67(11)
C23 Cr1 C22 37.45(11)
C20 Cr1 C22 67.11(11)
C28 Cr1 C21 98.37(17)
C27 Cr1 C21 161.43(14)
C26 Cr1 C21 107.44(13)
C24 Cr1 C21 79.61(12)
C23 Cr1 C21 67.39(12)
C20 Cr1 C21 37.27(11)
C22 Cr1 C21 37.01(11)
C28 Cr1 C25 165.26(17)
C27 Cr1 C25 106.21(16)
C26 Cr1 C25 98.35(13)
C24 Cr1 C25 36.94(11)
C23 Cr1 C25 67.43(11)
C20 Cr1 C25 37.23(11)
C22 Cr1 C25 79.08(11)
C21 Cr1 C25 66.92(11)
C48 O6 Sn2 127.3(2)
C29 O5 Sn2 114.00(18)
C19 O2 Sn1 121.61(19)
C21 C20 C25 120.2(3)
C21 C20 C19 119.2(3)
C25 C20 C19 120.6(3)
C21 C20 Cr1 71.83(18)
C25 C20 Cr1 72.50(17)
C19 C20 Cr1 127.4(2)
C21 C22 C23 120.7(3)
C21 C22 Cr1 71.95(18)
C23 C22 Cr1 70.89(17)
C24 C25 C20 119.5(3)
C24 C25 Cr1 69.81(17)
C20 C25 Cr1 70.27(17)
C22 C23 C24 118.9(3)
C22 C23 C29 119.4(3)
C24 C23 C29 121.7(3)
C22 C23 Cr1 71.66(17)
C24 C23 Cr1 70.78(17)
C29 C23 Cr1 128.5(2)
O3 C19 O2 125.1(3)
O3 C19 C20 120.7(3)
O2 C19 C20 114.2(3)
C46 C47 C42 121.0(3)
C40 C41 C36 120.7(3)
C38 C37 C36 121.1(3)
C44 C43 C42 120.9(3)
C39 C40 C41 120.2(3)
C15 C16 C17 119.5(3)
C16 C15 C14 120.3(3)
C12 C7 C8 118.2(3)
C12 C7 Sn1 119.9(2)
C8 C7 Sn1 121.9(2)
C47 C42 C43 117.9(3)
C47 C42 Sn2 120.2(2)
C43 C42 Sn2 121.9(2)
C33 C32 C31 120.0(4)
C3 C2 C1 121.2(3)
C4 C3 C2 120.0(3)
C44 C45 C46 119.7(3)
C22 C21 C20 119.9(3)
C22 C21 Cr1 71.04(18)
C20 C21 Cr1 70.90(18)
C45 C46 C47 120.1(3)
C32 C31 C30 120.2(3)
C11 C10 C9 120.1(3)
C37 C36 C41 118.1(3)
C37 C36 Sn2 123.5(2)
C41 C36 Sn2 118.3(2)
C35 C30 C31 118.6(3)
C35 C30 Sn2 118.5(2)
C31 C30 Sn2 122.9(2)
C35 C34 C33 120.1(3)
C13 C14 C15 120.9(3)
C10 C9 C8 119.9(3)
O4 C29 O5 123.7(3)
O4 C29 C23 119.9(3)
O5 C29 C23 116.4(3)
C40 C39 C38 119.9(3)
C25 C24 C23 120.6(3)
C25 C24 Cr1 73.25(17)
C23 C24 Cr1 71.21(17)
C4 C5 C6 119.7(3)
C5 C6 C1 120.9(3)
C45 C44 C43 120.4(3)
C39 C38 C37 120.0(3)
C34 C33 C32 120.0(3)
C16 C17 C18 120.2(3)
C2 C1 C6 118.0(3)
C2 C1 Sn1 121.0(2)
C6 C1 Sn1 121.0(2)
C17 C18 C13 120.7(3)
C10 C11 C12 120.3(4)
C14 C13 C18 118.4(3)
C14 C13 Sn1 122.2(2)
C18 C13 Sn1 119.4(2)
C9 C8 C7 120.9(3)
O8 C27 Cr1 177.1(3)
C34 C35 C30 121.1(3)
O9 C26 Cr1 177.8(3)
C3 C4 C5 120.3(3)
C11 C12 C7 120.7(3)
O7 C28 Cr1 177.4(4)

loop_
_geom_bond_atom_site_label_1
_geom_bond_atom_site_label_2
_geom_bond_distance
Sn2 C30 2.124(3)
Sn2 C36 2.135(3)
Sn2 C42 2.135(3)
Sn2 O5 2.164(2)
Sn2 O6 2.441(2)
Sn1 C7 2.119(3)
Sn1 C1 2.125(3)
Sn1 C13 2.135(3)
Sn1 O2 2.142(2)
Sn1 O1 2.348(2)
Cr1 C28 1.839(4)
Cr1 C27 1.845(4)
Cr1 C26 1.869(3)
Cr1 C24 2.184(3)
Cr1 C23 2.190(3)
Cr1 C20 2.200(3)
Cr1 C22 2.200(3)
Cr1 C21 2.212(3)
Cr1 C25 2.229(3)
O3 C19 1.233(4)
O6 C48 1.436(4)
O4 C29 1.236(4)
O5 C29 1.292(4)
O2 C19 1.284(4)
O9 C26 1.134(4)
C20 C21 1.410(4)
C20 C25 1.414(4)
C20 C19 1.510(4)
C22 C21 1.400(4)
C22 C23 1.409(4)
C25 C24 1.399(4)
C23 C24 1.425(4)
C23 C29 1.494(4)
C47 C46 1.390(5)
C47 C42 1.397(4)
C41 C40 1.388(5)
C41 C36 1.404(5)
C37 C38 1.388(5)
C37 C36 1.392(4)
C43 C44 1.391(5)
C43 C42 1.398(4)
C40 C39 1.380(5)
C16 C15 1.381(5)
C16 C17 1.384(5)
C15 C14 1.391(5)
C7 C12 1.388(5)
C7 C8 1.394(5)
C32 C33 1.390(5)
C32 C31 1.394(5)
C2 C3 1.380(5)
C2 C1 1.391(4)
C3 C4 1.373(5)
C45 C44 1.379(5)
C45 C46 1.384(5)
O7 C28 1.155(5)
C31 C30 1.396(5)
C10 C11 1.373(5)
C10 C9 1.375(5)
C30 C35 1.396(4)
C34 C35 1.376(5)
C34 C33 1.380(6)
C14 C13 1.383(5)
C9 C8 1.388(5)
C39 C38 1.387(5)
O8 C27 1.149(5)
C5 C4 1.382(5)
C5 C6 1.384(5)
C6 C1 1.396(4)
C17 C18 1.389(5)
C18 C13 1.399(5)
C11 C12 1.387(5)
